data_4109543
loop_
_publ_author_name
'Jonathan Clayden'
'J\'er\'emy Dufour'
'Damian M. Grainger'
'Madeleine Helliwell'

_publ_contact_author
;
    Madeleine Helliwell 
;
_publ_section_title
;
 Substituted Diarylmethylamines by Stereospecific Intramolecular
 Electrophilic Arylation of Lithiated Ureas
;
_journal_name_full 'Journal of the American Chemical Society'
_journal_page_first 7488
_journal_page_last 7489
_journal_paper_doi 10.1021/ja071523a
_journal_volume 129
_journal_year 2007
_chemical_absolute_configuration ad
_chemical_formula_sum 'C21 H19 Cl N2 O2'
_chemical_formula_weight 366.83
_chemical_name_systematic
; 
 ? 
;
_space_group_IT_number 4
_symmetry_cell_setting monoclinic
_symmetry_space_group_name_Hall 'P 2yb'
_symmetry_space_group_name_H-M 'P 1 21 1'
_atom_sites_solution_hydrogens geom
_atom_sites_solution_primary direct
_atom_sites_solution_secondary difmap
_audit_creation_method SHELXL-97
_cell_angle_alpha 90.00
_cell_angle_beta 97.861(2)
_cell_angle_gamma 90.00
_cell_formula_units_Z 4
_cell_length_a 7.8274(8)
_cell_length_b 28.355(3)
_cell_length_c 8.0627(8)
_cell_measurement_reflns_used 3983
_cell_measurement_temperature 100(2)
_cell_measurement_theta_max 26.51
_cell_measurement_theta_min 2.55
_cell_volume 1772.7(3)
_computing_cell_refinement 'Bruker SMART'
_computing_data_collection 'Bruker SMART'
_computing_data_reduction 'Bruker SAINT'
_computing_molecular_graphics 'Bruker SHELXTL'
_computing_publication_material 'Bruker SHELXTL'
_computing_structure_refinement 'SHELXL-97 (Sheldrick, 1997)'
_computing_structure_solution 'SHELXS-97 (Sheldrick, 1990)'
_diffrn_ambient_temperature 100(2)
_diffrn_measured_fraction_theta_full 0.997
_diffrn_measured_fraction_theta_max 0.997
_diffrn_measurement_device_type 'CCD area detector'
_diffrn_measurement_method 'phi and omega scans'
_diffrn_radiation_monochromator graphite
_diffrn_radiation_source 'fine-focus sealed tube'
_diffrn_radiation_type MoK\a
_diffrn_radiation_wavelength 0.71073
_diffrn_reflns_av_R_equivalents 0.0195
_diffrn_reflns_av_sigmaI/netI 0.0422
_diffrn_reflns_limit_h_max 8
_diffrn_reflns_limit_h_min -9
_diffrn_reflns_limit_k_max 35
_diffrn_reflns_limit_k_min -35
_diffrn_reflns_limit_l_max 7
_diffrn_reflns_limit_l_min -10
_diffrn_reflns_number 10247
_diffrn_reflns_theta_full 26.55
_diffrn_reflns_theta_max 26.55
_diffrn_reflns_theta_min 1.44
_exptl_absorpt_coefficient_mu 0.234
_exptl_absorpt_correction_T_max 0.9439
_exptl_absorpt_correction_T_min 0.8921
_exptl_absorpt_correction_type multi-scan
_exptl_absorpt_process_details SADABS
_exptl_crystal_colour colourless
_exptl_crystal_density_diffrn 1.375
_exptl_crystal_description wedge
_exptl_crystal_F_000 768
_exptl_crystal_size_max 0.50
_exptl_crystal_size_mid 0.40
_exptl_crystal_size_min 0.25
_refine_diff_density_max 0.492
_refine_diff_density_min -0.205
_refine_diff_density_rms 0.052
_refine_ls_abs_structure_details 'Flack H D (1983), Acta Cryst. A39, 876-881'
_refine_ls_abs_structure_Flack 0.09(5)
_refine_ls_extinction_method none
_refine_ls_goodness_of_fit_ref 1.046
_refine_ls_hydrogen_treatment constr
_refine_ls_matrix_type full
_refine_ls_number_parameters 475
_refine_ls_number_reflns 6915
_refine_ls_number_restraints 1
_refine_ls_restrained_S_all 1.046
_refine_ls_R_factor_all 0.0495
_refine_ls_R_factor_gt 0.0441
_refine_ls_shift/su_max 0.000
_refine_ls_shift/su_mean 0.000
_refine_ls_structure_factor_coef Fsqd
_refine_ls_weighting_details 'calc w=1/[\s^2^(Fo^2^)+(0.0563P)^2^+0.4356P] where P=(Fo^2^+2Fc^2^)/3'
_refine_ls_weighting_scheme calc
_refine_ls_wR_factor_gt 0.1027
_refine_ls_wR_factor_ref 0.1055
_reflns_number_gt 6340
_reflns_number_total 6915
_reflns_threshold_expression >2sigma(I)
_cod_data_source_file ja071523asi20070312_025414.cif
_cod_data_source_block z:\s2509\work\s2509abs
_cod_database_code 4109543

loop_
_symmetry_equiv_pos_as_xyz
'x, y, z'
'-x, y+1/2, -z'

loop_
_atom_site_label
_atom_site_type_symbol
_atom_site_fract_x
_atom_site_fract_y
_atom_site_fract_z
_atom_site_U_iso_or_equiv
_atom_site_adp_type
_atom_site_occupancy
_atom_site_symmetry_multiplicity
_atom_site_calc_flag
_atom_site_refinement_flags
Cl1 Cl 0.84145(10) 0.35678(2) -0.02046(9) 0.03627(18) Uani 1 1 d .
O1 O 1.3362(3) 0.45630(8) 0.9622(3) 0.0378(5) Uani 1 1 d .
O2 O 0.5180(3) 0.56453(7) 0.4879(3) 0.0384(5) Uani 1 1 d .
N1 N 0.7178(3) 0.51392(8) 0.6317(3) 0.0270(5) Uani 1 1 d .
N2 N 0.7945(3) 0.55519(8) 0.4210(3) 0.0292(5) Uani 1 1 d .
C1 C 0.9045(3) 0.50634(9) 0.6466(3) 0.0233(5) Uani 1 1 d .
C2 C 1.0028(3) 0.53779(9) 0.7826(4) 0.0256(6) Uani 1 1 d .
C3 C 0.9489(4) 0.58378(10) 0.8059(4) 0.0279(6) Uani 1 1 d .
H3 H 0.8492 0.5956 0.7380 0.033 Uiso 1 1 calc R
C4 C 1.0384(4) 0.61272(10) 0.9267(4) 0.0314(7) Uani 1 1 d .
H4 H 0.9992 0.6439 0.9417 0.038 Uiso 1 1 calc R
C5 C 1.1849(4) 0.59615(11) 1.0256(4) 0.0348(7) Uani 1 1 d .
H5 H 1.2472 0.6162 1.1068 0.042 Uiso 1 1 calc R
C6 C 1.2400(4) 0.55057(11) 1.0061(4) 0.0323(6) Uani 1 1 d .
H6 H 1.3401 0.5392 1.0743 0.039 Uiso 1 1 calc R
C7 C 1.1484(3) 0.52077(10) 0.8853(4) 0.0273(6) Uani 1 1 d .
C8 C 1.2038(4) 0.47107(11) 0.8807(4) 0.0306(6) Uani 1 1 d .
C9 C 1.0845(4) 0.43954(10) 0.7760(4) 0.0296(6) Uani 1 1 d .
H9 H 1.1065 0.4066 0.7810 0.036 Uiso 1 1 calc R
C10 C 0.9473(4) 0.45501(10) 0.6749(4) 0.0265(6) Uani 1 1 d .
H10 H 0.8721 0.4323 0.6171 0.032 Uiso 1 1 calc R
C11 C 0.6619(4) 0.54662(10) 0.5111(4) 0.0292(6) Uani 1 1 d .
C12 C 0.9369(3) 0.52189(10) 0.4614(4) 0.0254(6) Uani 1 1 d .
C13 C 0.6246(4) 0.50624(11) 0.7748(4) 0.0355(7) Uani 1 1 d .
H13A H 0.6791 0.5246 0.8708 0.053 Uiso 1 1 calc R
H13B H 0.6278 0.4727 0.8038 0.053 Uiso 1 1 calc R
H13C H 0.5045 0.5163 0.7458 0.053 Uiso 1 1 calc R
C14 C 0.7673(4) 0.58043(11) 0.2633(4) 0.0374(7) Uani 1 1 d .
H14A H 0.6497 0.5931 0.2451 0.056 Uiso 1 1 calc R
H14B H 0.7838 0.5589 0.1718 0.056 Uiso 1 1 calc R
H14C H 0.8502 0.6064 0.2662 0.056 Uiso 1 1 calc R
C15 C 0.9118(3) 0.48021(10) 0.3386(4) 0.0249(6) Uani 1 1 d .
C16 C 0.7500(4) 0.46578(9) 0.2660(4) 0.0268(6) Uani 1 1 d .
H16 H 0.6518 0.4823 0.2931 0.032 Uiso 1 1 calc R
C17 C 0.7251(3) 0.42838(10) 0.1558(4) 0.0281(6) Uani 1 1 d .
H17 H 0.6124 0.4193 0.1074 0.034 Uiso 1 1 calc R
C18 C 0.8692(4) 0.40448(10) 0.1176(3) 0.0273(6) Uani 1 1 d .
C19 C 1.0329(4) 0.41760(10) 0.1851(3) 0.0272(6) Uani 1 1 d .
H19 H 1.1303 0.4011 0.1564 0.033 Uiso 1 1 calc R
C20 C 1.0541(4) 0.45532(10) 0.2959(4) 0.0259(6) Uani 1 1 d .
H20 H 1.1670 0.4644 0.3436 0.031 Uiso 1 1 calc R
C21 C 1.1098(4) 0.54595(10) 0.4604(4) 0.0314(6) Uani 1 1 d .
H21A H 1.1282 0.5522 0.3445 0.047 Uiso 1 1 calc R
H21B H 1.2019 0.5254 0.5141 0.047 Uiso 1 1 calc R
H21C H 1.1111 0.5758 0.5217 0.047 Uiso 1 1 calc R
Cl2 Cl 0.41853(9) 0.14286(3) 0.08112(9) 0.03361(17) Uani 1 1 d .
O3 O 1.3278(3) 0.32984(8) 0.0880(3) 0.0382(5) Uani 1 1 d .
O4 O 1.1006(2) 0.19440(7) 0.8430(2) 0.0278(4) Uani 1 1 d .
N3 N 1.1749(3) 0.21825(8) 0.5879(3) 0.0224(5) Uani 1 1 d .
N4 N 0.9511(3) 0.25203(8) 0.6818(3) 0.0219(5) Uani 1 1 d .
C22 C 1.1284(3) 0.25649(9) 0.4690(3) 0.0208(5) Uani 1 1 d .
C23 C 1.2483(3) 0.29894(9) 0.5076(3) 0.0216(5) Uani 1 1 d .
C24 C 1.2968(3) 0.31415(10) 0.6723(3) 0.0256(6) Uani 1 1 d .
H24 H 1.2574 0.2973 0.7615 0.031 Uiso 1 1 calc R
C25 C 1.4005(3) 0.35310(10) 0.7076(4) 0.0266(6) Uani 1 1 d .
H25 H 1.4328 0.3626 0.8206 0.032 Uiso 1 1 calc R
C26 C 1.4581(3) 0.37866(10) 0.5789(4) 0.0296(6) Uani 1 1 d .
H26 H 1.5260 0.4062 0.6031 0.035 Uiso 1 1 calc R
C27 C 1.4154(3) 0.36355(10) 0.4149(4) 0.0288(6) Uani 1 1 d .
H27 H 1.4567 0.3804 0.3266 0.035 Uiso 1 1 calc R
C28 C 1.3127(3) 0.32398(9) 0.3792(3) 0.0232(5) Uani 1 1 d .
C29 C 1.2792(3) 0.30731(10) 0.2025(3) 0.0259(6) Uani 1 1 d .
C30 C 1.1916(3) 0.26174(10) 0.1724(4) 0.0277(6) Uani 1 1 d .
H30 H 1.1809 0.2484 0.0635 0.033 Uiso 1 1 calc R
C31 C 1.1267(3) 0.23861(10) 0.2929(3) 0.0250(6) Uani 1 1 d .
H31 H 1.0757 0.2087 0.2661 0.030 Uiso 1 1 calc R
C32 C 1.0772(3) 0.21923(9) 0.7167(3) 0.0225(5) Uani 1 1 d .
C33 C 0.9351(3) 0.26706(9) 0.5052(3) 0.0219(5) Uani 1 1 d .
C34 C 1.3422(3) 0.19531(10) 0.6014(4) 0.0299(6) Uani 1 1 d .
H34A H 1.3691 0.1810 0.7125 0.045 Uiso 1 1 calc R
H34B H 1.4307 0.2187 0.5854 0.045 Uiso 1 1 calc R
H34C H 1.3396 0.1708 0.5155 0.045 Uiso 1 1 calc R
C35 C 0.8041(3) 0.25239(10) 0.7750(4) 0.0277(6) Uani 1 1 d .
H35A H 0.7292 0.2254 0.7407 0.042 Uiso 1 1 calc R
H35B H 0.7390 0.2817 0.7517 0.042 Uiso 1 1 calc R
H35C H 0.8452 0.2503 0.8951 0.042 Uiso 1 1 calc R
C36 C 0.8042(3) 0.23573(9) 0.3968(3) 0.0209(5) Uani 1 1 d .
C37 C 0.7773(3) 0.18896(9) 0.4420(3) 0.0228(5) Uani 1 1 d .
H37 H 0.8412 0.1767 0.5413 0.027 Uiso 1 1 calc R
C38 C 0.6601(3) 0.15984(9) 0.3461(3) 0.0236(6) Uani 1 1 d .
H38 H 0.6422 0.1283 0.3795 0.028 Uiso 1 1 calc R
C39 C 0.5700(3) 0.17812(10) 0.2002(3) 0.0240(6) Uani 1 1 d .
C40 C 0.5932(3) 0.22410(10) 0.1503(3) 0.0263(6) Uani 1 1 d .
H40 H 0.5299 0.2361 0.0503 0.032 Uiso 1 1 calc R
C41 C 0.7111(3) 0.25246(10) 0.2495(4) 0.0257(6) Uani 1 1 d .
H41 H 0.7284 0.2840 0.2157 0.031 Uiso 1 1 calc R
C42 C 0.8889(3) 0.31915(9) 0.4870(4) 0.0274(6) Uani 1 1 d .
H42A H 0.7674 0.3235 0.5008 0.041 Uiso 1 1 calc R
H42B H 0.9076 0.3301 0.3756 0.041 Uiso 1 1 calc R
H42C H 0.9618 0.3373 0.5727 0.041 Uiso 1 1 calc R

loop_
_atom_site_aniso_label
_atom_site_aniso_U_11
_atom_site_aniso_U_22
_atom_site_aniso_U_33
_atom_site_aniso_U_23
_atom_site_aniso_U_13
_atom_site_aniso_U_12
Cl1 0.0500(4) 0.0296(3) 0.0298(4) -0.0048(3) 0.0077(3) -0.0074(3)
O1 0.0294(11) 0.0450(12) 0.0396(13) 0.0075(10) 0.0066(9) 0.0046(9)
O2 0.0321(11) 0.0397(12) 0.0429(13) -0.0046(10) 0.0032(9) 0.0110(9)
N1 0.0238(11) 0.0294(12) 0.0293(13) 0.0017(10) 0.0095(10) 0.0008(9)
N2 0.0347(13) 0.0248(12) 0.0294(13) 0.0035(10) 0.0094(10) 0.0026(10)
C1 0.0232(13) 0.0265(13) 0.0219(14) 0.0032(11) 0.0093(10) 0.0004(10)
C2 0.0273(13) 0.0271(14) 0.0251(14) 0.0037(12) 0.0131(11) -0.0016(11)
C3 0.0305(14) 0.0319(15) 0.0226(14) -0.0002(12) 0.0080(11) 0.0013(12)
C4 0.0417(17) 0.0282(15) 0.0277(16) -0.0018(12) 0.0168(13) -0.0001(12)
C5 0.0419(17) 0.0336(16) 0.0312(16) -0.0043(13) 0.0136(13) -0.0123(13)
C6 0.0267(14) 0.0393(16) 0.0322(16) 0.0022(14) 0.0083(12) -0.0040(12)
C7 0.0243(13) 0.0310(14) 0.0279(15) 0.0014(12) 0.0084(11) -0.0033(11)
C8 0.0250(14) 0.0382(16) 0.0304(16) 0.0039(13) 0.0102(12) 0.0010(12)
C9 0.0332(15) 0.0257(14) 0.0323(16) 0.0036(12) 0.0129(12) 0.0019(11)
C10 0.0319(15) 0.0264(13) 0.0233(14) 0.0001(12) 0.0114(11) -0.0020(11)
C11 0.0322(15) 0.0253(14) 0.0308(16) -0.0043(12) 0.0066(12) 0.0035(12)
C12 0.0287(14) 0.0255(13) 0.0242(14) 0.0045(12) 0.0113(11) 0.0010(11)
C13 0.0327(15) 0.0413(17) 0.0361(17) -0.0025(14) 0.0183(13) -0.0029(13)
C14 0.055(2) 0.0253(14) 0.0328(17) 0.0034(13) 0.0074(14) 0.0063(14)
C15 0.0275(14) 0.0255(13) 0.0229(14) 0.0054(11) 0.0083(11) -0.0027(11)
C16 0.0272(13) 0.0274(14) 0.0273(15) 0.0058(12) 0.0089(11) 0.0043(11)
C17 0.0264(14) 0.0314(15) 0.0266(14) 0.0052(12) 0.0035(11) -0.0061(11)
C18 0.0398(15) 0.0232(13) 0.0195(14) 0.0029(11) 0.0057(11) -0.0044(11)
C19 0.0316(14) 0.0269(14) 0.0243(14) 0.0009(12) 0.0076(11) 0.0032(11)
C20 0.0275(14) 0.0276(14) 0.0233(14) 0.0035(12) 0.0055(11) -0.0012(11)
C21 0.0357(15) 0.0292(14) 0.0328(16) -0.0056(13) 0.0168(12) -0.0102(12)
Cl2 0.0276(3) 0.0388(4) 0.0323(4) -0.0053(3) -0.0036(3) -0.0062(3)
O3 0.0485(13) 0.0421(12) 0.0269(11) 0.0064(10) 0.0155(10) -0.0034(10)
O4 0.0344(10) 0.0268(10) 0.0219(10) 0.0053(8) 0.0023(8) -0.0020(8)
N3 0.0236(11) 0.0221(11) 0.0222(11) 0.0034(9) 0.0056(9) 0.0033(9)
N4 0.0212(10) 0.0252(11) 0.0202(11) -0.0022(9) 0.0060(8) -0.0003(9)
C22 0.0225(12) 0.0215(13) 0.0188(13) -0.0016(10) 0.0040(10) 0.0005(10)
C23 0.0206(12) 0.0225(12) 0.0224(13) 0.0007(11) 0.0058(10) 0.0036(10)
C24 0.0260(13) 0.0295(14) 0.0218(14) 0.0025(12) 0.0054(11) 0.0012(11)
C25 0.0234(13) 0.0287(13) 0.0277(14) -0.0052(12) 0.0030(11) -0.0012(11)
C26 0.0240(14) 0.0282(14) 0.0367(16) -0.0055(13) 0.0048(12) -0.0064(11)
C27 0.0248(13) 0.0310(15) 0.0323(15) 0.0041(13) 0.0103(11) 0.0017(11)
C28 0.0199(12) 0.0280(14) 0.0229(13) 0.0013(11) 0.0071(10) 0.0026(10)
C29 0.0247(13) 0.0301(14) 0.0237(14) 0.0029(12) 0.0065(11) 0.0057(11)
C30 0.0252(13) 0.0395(16) 0.0188(13) -0.0041(12) 0.0048(10) 0.0018(11)
C31 0.0273(13) 0.0249(13) 0.0227(14) -0.0035(11) 0.0035(11) 0.0019(10)
C32 0.0250(13) 0.0233(13) 0.0188(13) -0.0007(11) 0.0020(10) -0.0041(10)
C33 0.0183(12) 0.0267(13) 0.0207(13) 0.0025(11) 0.0022(10) 0.0007(10)
C34 0.0230(13) 0.0281(14) 0.0388(17) 0.0043(13) 0.0050(12) 0.0049(11)
C35 0.0264(13) 0.0337(15) 0.0254(14) -0.0048(12) 0.0115(11) -0.0028(12)
C36 0.0182(12) 0.0226(12) 0.0232(13) -0.0005(11) 0.0072(10) 0.0013(9)
C37 0.0201(12) 0.0277(14) 0.0212(13) 0.0010(11) 0.0050(10) 0.0037(10)
C38 0.0198(13) 0.0243(13) 0.0273(14) 0.0025(11) 0.0056(10) 0.0022(10)
C39 0.0181(12) 0.0317(14) 0.0222(13) -0.0047(11) 0.0029(10) -0.0038(10)
C40 0.0216(13) 0.0369(15) 0.0205(13) 0.0011(12) 0.0030(10) 0.0026(11)
C41 0.0209(12) 0.0287(14) 0.0280(15) 0.0036(12) 0.0049(11) 0.0019(11)
C42 0.0251(13) 0.0232(13) 0.0342(16) 0.0002(12) 0.0051(11) 0.0010(10)

loop_
_atom_type_symbol
_atom_type_description
_atom_type_scat_dispersion_real
_atom_type_scat_dispersion_imag
_atom_type_scat_source
C C 0.0033 0.0016 'International Tables Vol C Tables 4.2.6.8 and 6.1.1.4'
N N 0.0061 0.0033 'International Tables Vol C Tables 4.2.6.8 and 6.1.1.4'
O O 0.0106 0.0060 'International Tables Vol C Tables 4.2.6.8 and 6.1.1.4'
Cl Cl 0.1484 0.1585 'International Tables Vol C Tables 4.2.6.8 and 6.1.1.4'
H H 0.0000 0.0000 'International Tables Vol C Tables 4.2.6.8 and 6.1.1.4'

loop_
_geom_angle_atom_site_label_1
_geom_angle_atom_site_label_2
_geom_angle_atom_site_label_3
_geom_angle
C11 N1 C13 121.0(2)
C11 N1 C1 112.0(2)
C13 N1 C1 120.8(2)
C11 N2 C14 121.5(3)
C11 N2 C12 112.2(2)
C14 N2 C12 122.0(2)
N1 C1 C10 110.7(2)
N1 C1 C2 111.7(2)
C10 C1 C2 112.0(2)
N1 C1 C12 99.5(2)
C10 C1 C12 110.2(2)
C2 C1 C12 112.1(2)
C3 C2 C7 118.7(3)
C3 C2 C1 120.6(3)
C7 C2 C1 120.7(2)
C4 C3 C2 121.0(3)
C4 C3 H3 119.5
C2 C3 H3 119.5
C5 C4 C3 120.1(3)
C5 C4 H4 119.9
C3 C4 H4 119.9
C6 C5 C4 120.0(3)
C6 C5 H5 120.0
C4 C5 H5 120.0
C5 C6 C7 120.2(3)
C5 C6 H6 119.9
C7 C6 H6 119.9
C2 C7 C6 119.9(3)
C2 C7 C8 122.2(3)
C6 C7 C8 117.8(3)
O1 C8 C9 121.6(3)
O1 C8 C7 122.9(3)
C9 C8 C7 115.4(3)
C10 C9 C8 123.1(3)
C10 C9 H9 118.4
C8 C9 H9 118.4
C9 C10 C1 123.8(3)
C9 C10 H10 118.1
C1 C10 H10 118.1
O2 C11 N2 126.4(3)
O2 C11 N1 125.8(3)
N2 C11 N1 107.8(2)
N2 C12 C21 111.2(2)
N2 C12 C15 109.1(2)
C21 C12 C15 112.2(2)
N2 C12 C1 99.9(2)
C21 C12 C1 112.5(2)
C15 C12 C1 111.3(2)
N1 C13 H13A 109.5
N1 C13 H13B 109.5
H13A C13 H13B 109.5
N1 C13 H13C 109.5
H13A C13 H13C 109.5
H13B C13 H13C 109.5
N2 C14 H14A 109.5
N2 C14 H14B 109.5
H14A C14 H14B 109.5
N2 C14 H14C 109.5
H14A C14 H14C 109.5
H14B C14 H14C 109.5
C16 C15 C20 117.4(3)
C16 C15 C12 122.0(2)
C20 C15 C12 120.7(2)
C17 C16 C15 122.7(3)
C17 C16 H16 118.6
C15 C16 H16 118.6
C16 C17 C18 118.1(3)
C16 C17 H17 120.9
C18 C17 H17 120.9
C19 C18 C17 121.5(3)
C19 C18 Cl1 119.4(2)
C17 C18 Cl1 119.1(2)
C18 C19 C20 119.1(3)
C18 C19 H19 120.4
C20 C19 H19 120.4
C19 C20 C15 121.2(3)
C19 C20 H20 119.4
C15 C20 H20 119.4
C12 C21 H21A 109.5
C12 C21 H21B 109.5
H21A C21 H21B 109.5
C12 C21 H21C 109.5
H21A C21 H21C 109.5
H21B C21 H21C 109.5
C32 N3 C34 122.9(2)
C32 N3 C22 111.6(2)
C34 N3 C22 121.5(2)
C32 N4 C35 120.1(2)
C32 N4 C33 111.2(2)
C35 N4 C33 121.8(2)
N3 C22 C31 109.8(2)
N3 C22 C23 111.0(2)
C31 C22 C23 112.5(2)
N3 C22 C33 100.08(19)
C31 C22 C33 110.3(2)
C23 C22 C33 112.5(2)
C24 C23 C28 117.8(2)
C24 C23 C22 121.0(2)
C28 C23 C22 121.3(2)
C25 C24 C23 121.3(3)
C25 C24 H24 119.3
C23 C24 H24 119.3
C24 C25 C26 120.4(3)
C24 C25 H25 119.8
C26 C25 H25 119.8
C27 C26 C25 119.4(3)
C27 C26 H26 120.3
C25 C26 H26 120.3
C26 C27 C28 120.3(3)
C26 C27 H27 119.8
C28 C27 H27 119.8
C27 C28 C23 120.8(3)
C27 C28 C29 118.4(2)
C23 C28 C29 120.7(2)
O3 C29 C30 121.4(3)
O3 C29 C28 121.5(3)
C30 C29 C28 117.0(2)
C31 C30 C29 122.0(3)
C31 C30 H30 119.0
C29 C30 H30 119.0
C30 C31 C22 124.6(3)
C30 C31 H31 117.7
C22 C31 H31 117.7
O4 C32 N4 125.8(2)
O4 C32 N3 125.4(2)
N4 C32 N3 108.8(2)
N4 C33 C42 111.2(2)
N4 C33 C36 110.1(2)
C42 C33 C36 112.0(2)
N4 C33 C22 99.42(19)
C42 C33 C22 112.3(2)
C36 C33 C22 111.1(2)
N3 C34 H34A 109.5
N3 C34 H34B 109.5
H34A C34 H34B 109.5
N3 C34 H34C 109.5
H34A C34 H34C 109.5
H34B C34 H34C 109.5
N4 C35 H35A 109.5
N4 C35 H35B 109.5
H35A C35 H35B 109.5
N4 C35 H35C 109.5
H35A C35 H35C 109.5
H35B C35 H35C 109.5
C41 C36 C37 117.8(2)
C41 C36 C33 121.3(2)
C37 C36 C33 120.9(2)
C38 C37 C36 122.1(2)
C38 C37 H37 119.0
C36 C37 H37 119.0
C39 C38 C37 118.1(2)
C39 C38 H38 121.0
C37 C38 H38 121.0
C40 C39 C38 121.8(2)
C40 C39 Cl2 119.2(2)
C38 C39 Cl2 118.9(2)
C39 C40 C41 118.7(3)
C39 C40 H40 120.6
C41 C40 H40 120.6
C36 C41 C40 121.5(3)
C36 C41 H41 119.2
C40 C41 H41 119.2
C33 C42 H42A 109.5
C33 C42 H42B 109.5
H42A C42 H42B 109.5
C33 C42 H42C 109.5
H42A C42 H42C 109.5
H42B C42 H42C 109.5

loop_
_geom_bond_atom_site_label_1
_geom_bond_atom_site_label_2
_geom_bond_distance
Cl1 C18 1.746(3)
O1 C8 1.223(4)
O2 C11 1.226(3)
N1 C11 1.371(4)
N1 C13 1.463(4)
N1 C1 1.465(3)
N2 C11 1.368(4)
N2 C14 1.449(4)
N2 C12 1.463(4)
C1 C10 1.504(4)
C1 C2 1.536(4)
C1 C12 1.610(4)
C2 C3 1.391(4)
C2 C7 1.400(4)
C3 C4 1.388(4)
C3 H3 0.9500
C4 C5 1.386(5)
C4 H4 0.9500
C5 C6 1.378(4)
C5 H5 0.9500
C6 C7 1.409(4)
C6 H6 0.9500
C7 C8 1.476(4)
C8 C9 1.472(4)
C9 C10 1.331(4)
C9 H9 0.9500
C10 H10 0.9500
C12 C21 1.517(4)
C12 C15 1.537(4)
C13 H13A 0.9800
C13 H13B 0.9800
C13 H13C 0.9800
C14 H14A 0.9800
C14 H14B 0.9800
C14 H14C 0.9800
C15 C16 1.383(4)
C15 C20 1.401(4)
C16 C17 1.380(4)
C16 H16 0.9500
C17 C18 1.386(4)
C17 H17 0.9500
C18 C19 1.373(4)
C19 C20 1.389(4)
C19 H19 0.9500
C20 H20 0.9500
C21 H21A 0.9800
C21 H21B 0.9800
C21 H21C 0.9800
Cl2 C39 1.737(3)
O3 C29 1.225(3)
O4 C32 1.231(3)
N3 C32 1.371(3)
N3 C34 1.453(3)
N3 C22 1.460(3)
N4 C32 1.358(3)
N4 C35 1.458(3)
N4 C33 1.475(3)
C22 C31 1.506(4)
C22 C23 1.532(4)
C22 C33 1.608(3)
C23 C24 1.398(4)
C23 C28 1.405(4)
C24 C25 1.377(4)
C24 H24 0.9500
C25 C26 1.390(4)
C25 H25 0.9500
C26 C27 1.386(4)
C26 H26 0.9500
C27 C28 1.387(4)
C27 H27 0.9500
C28 C29 1.490(4)
C29 C30 1.467(4)
C30 C31 1.329(4)
C30 H30 0.9500
C31 H31 0.9500
C33 C42 1.523(4)
C33 C36 1.535(4)
C34 H34A 0.9800
C34 H34B 0.9800
C34 H34C 0.9800
C35 H35A 0.9800
C35 H35B 0.9800
C35 H35C 0.9800
C36 C41 1.389(4)
C36 C37 1.399(4)
C37 C38 1.388(4)
C37 H37 0.9500
C38 C39 1.387(4)
C38 H38 0.9500
C39 C40 1.384(4)
C40 C41 1.391(4)
C40 H40 0.9500
C41 H41 0.9500
C42 H42A 0.9800
C42 H42B 0.9800
C42 H42C 0.9800

loop_
_geom_torsion_atom_site_label_1
_geom_torsion_atom_site_label_2
_geom_torsion_atom_site_label_3
_geom_torsion_atom_site_label_4
_geom_torsion
C11 N1 C1 C10 -140.8(2)
C13 N1 C1 C10 66.5(3)
C11 N1 C1 C2 93.7(3)
C13 N1 C1 C2 -59.0(3)
C11 N1 C1 C12 -24.8(3)
C13 N1 C1 C12 -177.5(2)
N1 C1 C2 C3 -37.8(3)
C10 C1 C2 C3 -162.6(2)
C12 C1 C2 C3 73.0(3)
N1 C1 C2 C7 142.3(2)
C10 C1 C2 C7 17.5(3)
C12 C1 C2 C7 -107.0(3)
C7 C2 C3 C4 0.9(4)
C1 C2 C3 C4 -179.0(2)
C2 C3 C4 C5 0.6(4)
C3 C4 C5 C6 -1.2(4)
C4 C5 C6 C7 0.3(4)
C3 C2 C7 C6 -1.8(4)
C1 C2 C7 C6 178.1(2)
C3 C2 C7 C8 173.7(2)
C1 C2 C7 C8 -6.4(4)
C5 C6 C7 C2 1.2(4)
C5 C6 C7 C8 -174.4(3)
C2 C7 C8 O1 175.5(3)
C6 C7 C8 O1 -8.9(4)
C2 C7 C8 C9 -7.0(4)
C6 C7 C8 C9 168.5(2)
O1 C8 C9 C10 -174.0(3)
C7 C8 C9 C10 8.5(4)
C8 C9 C10 C1 4.2(4)
N1 C1 C10 C9 -142.1(3)
C2 C1 C10 C9 -16.8(4)
C12 C1 C10 C9 108.7(3)
C14 N2 C11 O2 -12.4(5)
C12 N2 C11 O2 -169.6(3)
C14 N2 C11 N1 167.0(3)
C12 N2 C11 N1 9.8(3)
C13 N1 C11 O2 -16.6(4)
C1 N1 C11 O2 -169.2(3)
C13 N1 C11 N2 164.0(3)
C1 N1 C11 N2 11.4(3)
C11 N2 C12 C21 -142.9(2)
C14 N2 C12 C21 60.1(4)
C11 N2 C12 C15 92.8(3)
C14 N2 C12 C15 -64.2(3)
C11 N2 C12 C1 -24.0(3)
C14 N2 C12 C1 179.0(2)
N1 C1 C12 N2 27.5(2)
C10 C1 C12 N2 143.8(2)
C2 C1 C12 N2 -90.7(2)
N1 C1 C12 C21 145.5(2)
C10 C1 C12 C21 -98.2(3)
C2 C1 C12 C21 27.2(3)
N1 C1 C12 C15 -87.6(2)
C10 C1 C12 C15 28.7(3)
C2 C1 C12 C15 154.2(2)
N2 C12 C15 C16 -28.9(3)
C21 C12 C15 C16 -152.6(3)
C1 C12 C15 C16 80.4(3)
N2 C12 C15 C20 151.0(2)
C21 C12 C15 C20 27.3(4)
C1 C12 C15 C20 -99.8(3)
C20 C15 C16 C17 0.2(4)
C12 C15 C16 C17 -179.9(2)
C15 C16 C17 C18 0.2(4)
C16 C17 C18 C19 -0.8(4)
C16 C17 C18 Cl1 179.6(2)
C17 C18 C19 C20 0.9(4)
Cl1 C18 C19 C20 -179.5(2)
C18 C19 C20 C15 -0.4(4)
C16 C15 C20 C19 -0.1(4)
C12 C15 C20 C19 -180.0(2)
C32 N3 C22 C31 -139.2(2)
C34 N3 C22 C31 62.9(3)
C32 N3 C22 C23 95.8(2)
C34 N3 C22 C23 -62.1(3)
C32 N3 C22 C33 -23.2(3)
C34 N3 C22 C33 178.9(2)
N3 C22 C23 C24 -42.5(3)
C31 C22 C23 C24 -165.9(2)
C33 C22 C23 C24 68.8(3)
N3 C22 C23 C28 137.8(2)
C31 C22 C23 C28 14.3(3)
C33 C22 C23 C28 -111.0(3)
C28 C23 C24 C25 1.7(4)
C22 C23 C24 C25 -178.1(2)
C23 C24 C25 C26 0.7(4)
C24 C25 C26 C27 -2.4(4)
C25 C26 C27 C28 1.6(4)
C26 C27 C28 C23 0.9(4)
C26 C27 C28 C29 -176.3(2)
C24 C23 C28 C27 -2.5(4)
C22 C23 C28 C27 177.3(2)
C24 C23 C28 C29 174.6(2)
C22 C23 C28 C29 -5.6(4)
C27 C28 C29 O3 -6.2(4)
C23 C28 C29 O3 176.7(2)
C27 C28 C29 C30 171.4(2)
C23 C28 C29 C30 -5.7(4)
O3 C29 C30 C31 -174.8(3)
C28 C29 C30 C31 7.6(4)
C29 C30 C31 C22 2.5(4)
N3 C22 C31 C30 -137.2(3)
C23 C22 C31 C30 -13.0(4)
C33 C22 C31 C30 113.4(3)
C35 N4 C32 O4 -15.4(4)
C33 N4 C32 O4 -166.6(2)
C35 N4 C32 N3 164.7(2)
C33 N4 C32 N3 13.4(3)
C34 N3 C32 O4 -14.4(4)
C22 N3 C32 O4 -172.0(2)
C34 N3 C32 N4 165.5(2)
C22 N3 C32 N4 8.0(3)
C32 N4 C33 C42 -144.8(2)
C35 N4 C33 C42 64.5(3)
C32 N4 C33 C36 90.5(2)
C35 N4 C33 C36 -60.2(3)
C32 N4 C33 C22 -26.3(3)
C35 N4 C33 C22 -176.9(2)
N3 C22 C33 N4 28.0(2)
C31 C22 C33 N4 143.6(2)
C23 C22 C33 N4 -89.9(2)
N3 C22 C33 C42 145.6(2)
C31 C22 C33 C42 -98.8(3)
C23 C22 C33 C42 27.7(3)
N3 C22 C33 C36 -88.0(2)
C31 C22 C33 C36 27.6(3)
C23 C22 C33 C36 154.1(2)
N4 C33 C36 C41 152.4(2)
C42 C33 C36 C41 28.1(3)
C22 C33 C36 C41 -98.5(3)
N4 C33 C36 C37 -28.9(3)
C42 C33 C36 C37 -153.2(2)
C22 C33 C36 C37 80.3(3)
C41 C36 C37 C38 -1.0(4)
C33 C36 C37 C38 -179.8(2)
C36 C37 C38 C39 1.0(4)
C37 C38 C39 C40 -0.6(4)
C37 C38 C39 Cl2 -178.29(19)
C38 C39 C40 C41 0.4(4)
Cl2 C39 C40 C41 178.0(2)
C37 C36 C41 C40 0.8(4)
C33 C36 C41 C40 179.6(2)
C39 C40 C41 C36 -0.5(4)
